data_7047203
loop_
_publ_author_name
'Lau, Nathanael'
'Sano, Yohei'
'Ziller, Joseph W.'
'Borovik, A. S.'

_publ_section_title
;
 Modular bimetallic complexes with a sulfonamido-based ligand.
;
_journal_issue 35
_journal_name_full 'Dalton transactions (Cambridge, England : 2003)'
_journal_page_first 12362
_journal_page_last 12372
_journal_paper_doi 10.1039/c8dt02455c
_journal_volume 47
_journal_year 2018
_chemical_formula_sum 'C39 H62 Fe2 N9 O7 S3'
_chemical_formula_weight 976.85
_chemical_name_systematic '[(TMEDA)Fe(II)(N3)-(\m-OH)-Fe(III)MST]'
_space_group_crystal_system trigonal
_space_group_IT_number 148
_space_group_name_Hall '-R 3'
_space_group_name_H-M_alt 'R -3 :H'
_symmetry_space_group_name_Hall '-R 3'
_symmetry_space_group_name_H-M 'R -3 :H'
_atom_sites_solution_hydrogens mixed
_atom_sites_solution_primary dual
_atom_sites_solution_secondary difmap
_audit_creation_method SHELXL-2014/7
_audit_update_record
;
2017-06-08 deposited with the CCDC.
2018-08-01 downloaded from the CCDC.
;
_cell_angle_alpha 90
_cell_angle_beta 90
_cell_angle_gamma 120
_cell_formula_units_Z 18
_cell_length_a 34.1173(18)
_cell_length_b 34.1173(18)
_cell_length_c 21.0137(11)
_cell_measurement_reflns_used 9903
_cell_measurement_temperature 88(2)
_cell_measurement_theta_max 28.72
_cell_measurement_theta_min 2.38
_cell_volume 21182.8(19)
_computing_cell_refinement 'Bruker SAINT 8.34a, 2013'
_computing_data_collection 'Bruker APEX2 2014.11-0, 2014'
_computing_data_reduction 'Bruker SAINT 8.34a, 2013'
_computing_molecular_graphics 'Bruker SHELXTL'
_computing_publication_material 'Bruker SHELXTL'
_computing_structure_refinement 'SHELXL-2014/7 (Sheldrick, 2014)'
_computing_structure_solution 'Bruker SHELXTL 2014/4'
_diffrn_ambient_temperature 88(2)
_diffrn_measured_fraction_theta_full 1.000
_diffrn_measured_fraction_theta_max 1.000
_diffrn_measurement_device_type 'Bruker SMART APEX II CCD'
_diffrn_measurement_method '\f and \w scans'
_diffrn_radiation_type MoK\a
_diffrn_radiation_wavelength 0.71073
_diffrn_reflns_av_R_equivalents 0.0620
_diffrn_reflns_av_unetI/netI 0.0344
_diffrn_reflns_Laue_measured_fraction_full 1.000
_diffrn_reflns_Laue_measured_fraction_max 1.000
_diffrn_reflns_limit_h_max 43
_diffrn_reflns_limit_h_min -43
_diffrn_reflns_limit_k_max 43
_diffrn_reflns_limit_k_min -43
_diffrn_reflns_limit_l_max 26
_diffrn_reflns_limit_l_min -26
_diffrn_reflns_number 83277
_diffrn_reflns_point_group_measured_fraction_full 1.000
_diffrn_reflns_point_group_measured_fraction_max 1.000
_diffrn_reflns_theta_full 25.500
_diffrn_reflns_theta_max 27.101
_diffrn_reflns_theta_min 1.685
_diffrn_source 'fine-focus sealed tube'
_exptl_absorpt_coefficient_mu 0.804
_exptl_absorpt_correction_T_max 0.7458
_exptl_absorpt_correction_T_min 0.6010
_exptl_absorpt_correction_type multi-scan
_exptl_absorpt_process_details 'Bruker SADABS 2014/5'
_exptl_crystal_colour orange
_exptl_crystal_density_diffrn 1.378
_exptl_crystal_density_meas ?
_exptl_crystal_density_method not_measured
_exptl_crystal_description irregular
_exptl_crystal_F_000 9270
_exptl_crystal_recrystallization_method 'Re-crystallisation from solvent: DCM/Pentane'
_exptl_crystal_size_max 0.305
_exptl_crystal_size_mid 0.196
_exptl_crystal_size_min 0.152
_refine_diff_density_max 0.847
_refine_diff_density_min -0.667
_refine_diff_density_rms 0.070
_refine_ls_extinction_method none
_refine_ls_goodness_of_fit_ref 1.019
_refine_ls_hydrogen_treatment mixed
_refine_ls_matrix_type full
_refine_ls_number_parameters 576
_refine_ls_number_reflns 10386
_refine_ls_number_restraints 1
_refine_ls_restrained_S_all 1.019
_refine_ls_R_factor_all 0.0511
_refine_ls_R_factor_gt 0.0358
_refine_ls_shift/su_max 0.001
_refine_ls_shift/su_mean 0.000
_refine_ls_structure_factor_coef Fsqd
_refine_ls_weighting_details 'w=1/[\s^2^(Fo^2^)+(0.0446P)^2^+56.3815P] where P=(Fo^2^+2Fc^2^)/3'
_refine_ls_weighting_scheme calc
_refine_ls_wR_factor_gt 0.0879
_refine_ls_wR_factor_ref 0.0969
_reflns_Friedel_coverage 0.000
_reflns_number_gt 8242
_reflns_number_total 10386
_reflns_threshold_expression 'I > 2\s(I)'
_cod_data_source_file c8dt02455c2.cif
_cod_data_source_block asb448
_cod_depositor_comments
;
The following automatic conversions were performed:

'_exptl_crystal_density_meas' value 'not_measured' was changed to '?'
- the value is perceived as not measured.

Automatic conversion script
Id: cif_fix_values 4973 2017-02-22 13:04:09Z antanas 

 Adding full bibliography for 7047202--7047208.cif.
;
_cod_original_cell_volume 21183(2)
_cod_database_code 7047203
_shelx_shelxl_version_number 2014/7
_shelx_space_group_comment
; 
The symmetry employed for this shelxl refinement is uniquely defined 
by the following loop, which should always be used as a source of 
symmetry information in preference to the above space-group names. 
They are only intended as comments. 
;
_shelx_estimated_absorpt_t_min 0.791
_shelx_estimated_absorpt_t_max 0.887

loop_
_space_group_symop_operation_xyz
'x, y, z'
'-y, x-y, z'
'-x+y, -x, z'
'x+2/3, y+1/3, z+1/3'
'-y+2/3, x-y+1/3, z+1/3'
'-x+y+2/3, -x+1/3, z+1/3'
'x+1/3, y+2/3, z+2/3'
'-y+1/3, x-y+2/3, z+2/3'
'-x+y+1/3, -x+2/3, z+2/3'
'-x, -y, -z'
'y, -x+y, -z'
'x-y, x, -z'
'-x+2/3, -y+1/3, -z+1/3'
'y+2/3, -x+y+1/3, -z+1/3'
'x-y+2/3, x+1/3, -z+1/3'
'-x+1/3, -y+2/3, -z+2/3'
'y+1/3, -x+y+2/3, -z+2/3'
'x-y+1/3, x+2/3, -z+2/3'

loop_
_atom_site_label
_atom_site_type_symbol
_atom_site_fract_x
_atom_site_fract_y
_atom_site_fract_z
_atom_site_U_iso_or_equiv
_atom_site_adp_type
_atom_site_occupancy
_atom_site_site_symmetry_order
_atom_site_calc_flag
_atom_site_refinement_flags_posn
_atom_site_refinement_flags_adp
_atom_site_refinement_flags_occupancy
_atom_site_disorder_assembly
_atom_site_disorder_group
Fe1 Fe 0.20621(2) 0.40035(2) 0.53583(2) 0.01456(8) Uani 1 1 d . . . . .
Fe2 Fe 0.09998(2) 0.39105(2) 0.52633(2) 0.01785(8) Uani 1 1 d . . . . .
S1 S 0.24467(2) 0.43500(2) 0.39072(3) 0.02004(12) Uani 1 1 d . . . . .
S2 S 0.12123(2) 0.30117(2) 0.56943(3) 0.01718(11) Uani 1 1 d . . . . .
S3 S 0.19318(2) 0.46541(2) 0.63559(3) 0.01871(12) Uani 1 1 d . . . . .
O1 O 0.16025(5) 0.40555(5) 0.49347(7) 0.0180(3) Uani 1 1 d D . . . .
H1 H 0.1694(10) 0.4161(9) 0.4568(7) 0.040(9) Uiso 1 1 d D . . . .
O2 O 0.20590(5) 0.44203(6) 0.38906(7) 0.0246(4) Uani 1 1 d . . . . .
O3 O 0.24374(6) 0.40303(6) 0.34563(8) 0.0288(4) Uani 1 1 d . . . . .
O4 O 0.09801(5) 0.32396(5) 0.54571(8) 0.0231(3) Uani 1 1 d . . . . .
O5 O 0.10959(6) 0.28249(5) 0.63283(7) 0.0255(4) Uani 1 1 d . . . . .
O6 O 0.14780(5) 0.44078(6) 0.60883(7) 0.0223(3) Uani 1 1 d . . . . .
O7 O 0.21664(6) 0.51350(5) 0.62570(8) 0.0270(4) Uani 1 1 d . . . . .
N1 N 0.26437(6) 0.39668(6) 0.57780(9) 0.0184(4) Uani 1 1 d . . . . .
N2 N 0.25036(6) 0.42182(6) 0.46182(8) 0.0182(4) Uani 1 1 d . . . . .
N3 N 0.17438(6) 0.33518(6) 0.56444(9) 0.0180(4) Uani 1 1 d . . . . .
N4 N 0.22082(6) 0.44218(6) 0.60961(8) 0.0178(4) Uani 1 1 d . . . . .
N5 N 0.05935(8) 0.35593(8) 0.43984(11) 0.0364(5) Uani 1 1 d . . . . .
N6 N 0.09960(7) 0.45062(7) 0.47972(9) 0.0244(4) Uani 1 1 d . . . . .
N7 N 0.04827(7) 0.37292(7) 0.59076(10) 0.0258(4) Uani 1 1 d . . . . .
N8 N 0.01312(7) 0.36879(7) 0.59363(10) 0.0293(5) Uani 1 1 d . . . . .
N9 N -0.02299(8) 0.36435(10) 0.59875(14) 0.0540(7) Uani 1 1 d . . . . .
C1 C 0.30389(8) 0.42040(9) 0.53524(11) 0.0256(5) Uani 1 1 d . . . . .
H1A H 0.3249 0.4088 0.5424 0.031 Uiso 1 1 calc R U . . .
H1B H 0.3202 0.4532 0.5451 0.031 Uiso 1 1 calc R U . . .
C2 C 0.28896(8) 0.41328(8) 0.46680(11) 0.0230(5) Uani 1 1 d . . . . .
H2A H 0.3141 0.4344 0.4390 0.028 Uiso 1 1 calc R U . . .
H2B H 0.2794 0.3819 0.4535 0.028 Uiso 1 1 calc R U . . .
C3 C 0.25011(8) 0.34793(8) 0.58290(12) 0.0260(5) Uani 1 1 d . . . . .
H3A H 0.2693 0.3440 0.6145 0.031 Uiso 1 1 calc R U . . .
H3B H 0.2543 0.3369 0.5413 0.031 Uiso 1 1 calc R U . . .
C4 C 0.20131(8) 0.32064(8) 0.60272(11) 0.0243(5) Uani 1 1 d . . . . .
H4A H 0.1901 0.2880 0.5958 0.029 Uiso 1 1 calc R U . . .
H4B H 0.1983 0.3254 0.6485 0.029 Uiso 1 1 calc R U . . .
C5 C 0.27348(8) 0.41848(8) 0.64135(11) 0.0257(5) Uani 1 1 d . . . . .
H5A H 0.3051 0.4287 0.6542 0.031 Uiso 1 1 calc R U . . .
H5B H 0.2530 0.3965 0.6734 0.031 Uiso 1 1 calc R U . . .
C6 C 0.26593(7) 0.45854(8) 0.63829(11) 0.0225(5) Uani 1 1 d . . . . .
H6A H 0.2670 0.4706 0.6815 0.027 Uiso 1 1 calc R U . . .
H6B H 0.2896 0.4829 0.6119 0.027 Uiso 1 1 calc R U . . .
C7 C 0.29319(7) 0.48940(8) 0.37505(11) 0.0228(5) Uani 1 1 d . . . . .
C8 C 0.32463(8) 0.49536(9) 0.32659(11) 0.0272(5) Uani 1 1 d . . . . .
C9 C 0.35918(8) 0.53969(10) 0.31434(13) 0.0359(6) Uani 1 1 d . . . . .
H9 H 0.3803 0.5445 0.2815 0.043 Uiso 1 1 calc R U . . .
C10 C 0.36412(9) 0.57677(9) 0.34752(13) 0.0377(7) Uani 1 1 d . . . . .
C11 C 0.33346(9) 0.56966(9) 0.39550(13) 0.0319(6) Uani 1 1 d . . . . .
H11 H 0.3367 0.5949 0.4189 0.038 Uiso 1 1 calc R U . . .
C12 C 0.29808(8) 0.52678(8) 0.41060(11) 0.0265(5) Uani 1 1 d . . . . .
C13 C 0.32452(9) 0.45804(10) 0.28796(13) 0.0340(6) Uani 1 1 d . . . . .
H13A H 0.3261 0.4362 0.3166 0.051 Uiso 1 1 calc R U . . .
H13B H 0.3508 0.4710 0.2595 0.051 Uiso 1 1 calc R U . . .
H13C H 0.2967 0.4427 0.2627 0.051 Uiso 1 1 calc R U . . .
C14 C 0.40275(12) 0.62395(11) 0.33344(17) 0.0612(10) Uani 1 1 d . . . . .
H14A H 0.3952 0.6463 0.3495 0.092 Uiso 1 1 calc R U . . .
H14B H 0.4077 0.6277 0.2874 0.092 Uiso 1 1 calc R U . . .
H14C H 0.4303 0.6283 0.3544 0.092 Uiso 1 1 calc R U . . .
C15 C 0.26794(9) 0.52373(9) 0.46532(13) 0.0375(6) Uani 1 1 d . . . . .
H15A H 0.2374 0.5137 0.4494 0.056 Uiso 1 1 calc R U . . .
H15B H 0.2801 0.5535 0.4853 0.056 Uiso 1 1 calc R U . . .
H15C H 0.2668 0.5019 0.4967 0.056 Uiso 1 1 calc R U . . .
C16 C 0.10570(8) 0.25330(7) 0.51909(10) 0.0197(4) Uani 1 1 d . . . . .
C17 C 0.06589(9) 0.21296(8) 0.53571(12) 0.0285(5) Uani 1 1 d . . . . .
C18 C 0.05596(10) 0.17384(9) 0.50223(13) 0.0382(7) Uani 1 1 d . . . . .
H18 H 0.0294 0.1463 0.5130 0.046 Uiso 1 1 calc R U . . .
C19 C 0.08341(11) 0.17351(10) 0.45360(13) 0.0382(7) Uani 1 1 d . . . . .
C20 C 0.11977(9) 0.21433(10) 0.43534(12) 0.0327(6) Uani 1 1 d . . . . .
H20 H 0.1376 0.2148 0.4003 0.039 Uiso 1 1 calc R U . . .
C21 C 0.13152(8) 0.25496(9) 0.46613(11) 0.0251(5) Uani 1 1 d . . . . .
C22 C 0.03215(10) 0.20973(10) 0.58484(15) 0.0491(8) Uani 1 1 d . . . . .
H22A H 0.0422 0.2065 0.6272 0.074 Uiso 1 1 calc R U . . .
H22B H 0.0025 0.1834 0.5757 0.074 Uiso 1 1 calc R U . . .
H22C H 0.0299 0.2373 0.5835 0.074 Uiso 1 1 calc R U . . .
C23 C 0.07210(13) 0.13010(11) 0.41972(17) 0.0590(10) Uani 1 1 d . . . . .
H23A H 0.0886 0.1372 0.3793 0.089 Uiso 1 1 calc R U . . .
H23B H 0.0395 0.1127 0.4114 0.089 Uiso 1 1 calc R U . . .
H23C H 0.0809 0.1122 0.4464 0.089 Uiso 1 1 calc R U . . .
C24 C 0.16964(9) 0.29768(10) 0.43685(12) 0.0385(7) Uani 1 1 d . . . . .
H24A H 0.1629 0.3223 0.4409 0.058 Uiso 1 1 calc R U . . .
H24B H 0.1726 0.2924 0.3917 0.058 Uiso 1 1 calc R U . . .
H24C H 0.1980 0.3059 0.4590 0.058 Uiso 1 1 calc R U . . .
C25 C 0.18851(7) 0.45501(8) 0.71984(10) 0.0195(4) Uani 1 1 d . . . . .
C26 C 0.21470(8) 0.48924(8) 0.76445(11) 0.0233(5) Uani 1 1 d . . . . .
C27 C 0.21001(8) 0.47729(9) 0.82866(11) 0.0263(5) Uani 1 1 d . . . . .
H27 H 0.2270 0.5002 0.8591 0.032 Uiso 1 1 calc R U . . .
C28 C 0.18183(8) 0.43370(8) 0.85012(11) 0.0236(5) Uani 1 1 d . . . . .
C29 C 0.15670(8) 0.40076(8) 0.80525(11) 0.0221(5) Uani 1 1 d . . . . .
H29 H 0.1371 0.3707 0.8193 0.027 Uiso 1 1 calc R U . . .
C30 C 0.15913(7) 0.41012(8) 0.74067(11) 0.0205(5) Uani 1 1 d . . . . .
C31 C 0.24828(9) 0.53813(8) 0.74842(12) 0.0304(6) Uani 1 1 d . . . . .
H31A H 0.2714 0.5393 0.7196 0.046 Uiso 1 1 calc R U . . .
H31B H 0.2627 0.5547 0.7876 0.046 Uiso 1 1 calc R U . . .
H31C H 0.2324 0.5520 0.7278 0.046 Uiso 1 1 calc R U . . .
C32 C 0.17862(10) 0.42070(10) 0.91945(11) 0.0342(6) Uani 1 1 d . . . . .
H32A H 0.1482 0.4113 0.9353 0.051 Uiso 1 1 calc R U . . .
H32B H 0.2009 0.4467 0.9441 0.051 Uiso 1 1 calc R U . . .
H32C H 0.1847 0.3956 0.9239 0.051 Uiso 1 1 calc R U . . .
C33 C 0.13079(8) 0.37129(8) 0.69719(11) 0.0257(5) Uani 1 1 d . . . . .
H33A H 0.1050 0.3738 0.6819 0.039 Uiso 1 1 calc R U . . .
H33B H 0.1197 0.3427 0.7204 0.039 Uiso 1 1 calc R U . . .
H33C H 0.1491 0.3719 0.6609 0.039 Uiso 1 1 calc R U . . .
C34 C 0.08394(9) 0.34364(10) 0.39339(12) 0.0349(6) Uani 1 1 d . . . . .
H34A H 0.1120 0.3709 0.3807 0.052 Uiso 1 1 calc R U . . .
H34B H 0.0649 0.3299 0.3558 0.052 Uiso 1 1 calc R U . . .
H34C H 0.0912 0.3220 0.4128 0.052 Uiso 1 1 calc R U . . .
C35 C 0.01809(10) 0.31273(13) 0.45773(18) 0.0647(11) Uani 1 1 d . . . . .
H35A H 0.0270 0.2920 0.4762 0.097 Uiso 1 1 calc R U . . .
H35B H -0.0004 0.2989 0.4197 0.097 Uiso 1 1 calc R U . . .
H35C H 0.0005 0.3189 0.4890 0.097 Uiso 1 1 calc R U . . .
C36 C 0.04215(12) 0.38445(13) 0.41688(16) 0.0305(7) Uani 0.75 1 d . . P A 1
H36A H 0.0185 0.3826 0.4461 0.037 Uiso 0.75 1 calc R U P A 1
H36B H 0.0285 0.3742 0.3742 0.037 Uiso 0.75 1 calc R U P A 1
C37 C 0.08065(19) 0.43241(19) 0.4134(2) 0.0300(11) Uani 0.75 1 d . . P A 1
H37A H 0.0700 0.4517 0.3937 0.036 Uiso 0.75 1 calc R U P A 1
H37B H 0.1050 0.4337 0.3863 0.036 Uiso 0.75 1 calc R U P A 1
C36B C 0.0717(4) 0.4017(4) 0.3902(5) 0.031(2) Uani 0.25 1 d . . P A 2
H36C H 0.1025 0.4145 0.3723 0.037 Uiso 0.25 1 calc R U P A 2
H36D H 0.0497 0.3921 0.3547 0.037 Uiso 0.25 1 calc R U P A 2
C37B C 0.0686(6) 0.4360(6) 0.4304(7) 0.031(3) Uani 0.25 1 d . . P A 2
H37C H 0.0741 0.4622 0.4037 0.037 Uiso 0.25 1 calc R U P A 2
H37D H 0.0376 0.4226 0.4482 0.037 Uiso 0.25 1 calc R U P A 2
C38 C 0.07270(12) 0.46486(11) 0.51683(16) 0.0497(9) Uani 1 1 d . . . . .
H38A H 0.0424 0.4389 0.5239 0.075 Uiso 1 1 calc R U . A 2
H38B H 0.0702 0.4884 0.4936 0.075 Uiso 1 1 calc R U . A 2
H38C H 0.0874 0.4769 0.5579 0.075 Uiso 1 1 calc R U . A 2
C39 C 0.14461(9) 0.48997(9) 0.46936(14) 0.0355(6) Uani 1 1 d . . . . .
H39A H 0.1598 0.5011 0.5104 0.053 Uiso 1 1 calc R U . . .
H39B H 0.1416 0.5139 0.4481 0.053 Uiso 1 1 calc R U . . .
H39C H 0.1625 0.4812 0.4426 0.053 Uiso 1 1 calc R U . . .

loop_
_atom_site_aniso_label
_atom_site_aniso_U_11
_atom_site_aniso_U_22
_atom_site_aniso_U_33
_atom_site_aniso_U_23
_atom_site_aniso_U_13
_atom_site_aniso_U_12
Fe1 0.01177(14) 0.01528(15) 0.01639(15) 0.00123(11) 0.00136(11) 0.00658(12)
Fe2 0.01401(15) 0.02015(16) 0.02109(16) 0.00078(12) 0.00183(12) 0.00980(13)
S1 0.0150(3) 0.0232(3) 0.0172(3) 0.0019(2) 0.0024(2) 0.0060(2)
S2 0.0157(2) 0.0141(2) 0.0195(3) -0.0001(2) 0.0030(2) 0.0058(2)
S3 0.0194(3) 0.0203(3) 0.0184(3) -0.0003(2) 0.0020(2) 0.0114(2)
O1 0.0153(7) 0.0235(8) 0.0175(8) 0.0028(6) 0.0019(6) 0.0114(6)
O2 0.0159(8) 0.0328(9) 0.0219(8) 0.0074(7) 0.0025(6) 0.0097(7)
O3 0.0262(9) 0.0312(9) 0.0221(8) -0.0042(7) 0.0026(7) 0.0094(8)
O4 0.0160(8) 0.0165(8) 0.0365(9) 0.0004(7) 0.0031(7) 0.0079(6)
O5 0.0271(9) 0.0213(8) 0.0197(8) 0.0006(6) 0.0056(7) 0.0059(7)
O6 0.0191(8) 0.0318(9) 0.0208(8) -0.0014(7) -0.0003(6) 0.0162(7)
O7 0.0342(9) 0.0208(8) 0.0270(9) 0.0021(7) 0.0043(7) 0.0146(7)
N1 0.0141(9) 0.0196(9) 0.0218(9) -0.0005(7) 0.0003(7) 0.0087(7)
N2 0.0134(9) 0.0222(9) 0.0187(9) 0.0011(7) 0.0019(7) 0.0085(8)
N3 0.0142(9) 0.0162(9) 0.0219(9) 0.0028(7) 0.0000(7) 0.0064(7)
N4 0.0157(9) 0.0205(9) 0.0187(9) -0.0030(7) 0.0000(7) 0.0101(8)
N5 0.0345(12) 0.0424(13) 0.0434(13) -0.0184(11) -0.0183(10) 0.0275(11)
N6 0.0241(10) 0.0288(11) 0.0247(10) 0.0043(8) 0.0007(8) 0.0166(9)
N7 0.0271(11) 0.0304(11) 0.0263(11) 0.0047(9) 0.0029(8) 0.0193(9)
N8 0.0290(12) 0.0263(11) 0.0278(11) -0.0027(9) 0.0013(9) 0.0104(9)
N9 0.0240(13) 0.0710(19) 0.0695(19) -0.0069(15) 0.0018(12) 0.0256(13)
C1 0.0159(11) 0.0335(13) 0.0285(12) -0.0003(10) 0.0015(9) 0.0131(10)
C2 0.0176(11) 0.0305(12) 0.0231(11) 0.0012(10) 0.0034(9) 0.0136(10)
C3 0.0239(12) 0.0267(12) 0.0306(13) 0.0014(10) -0.0033(10) 0.0151(10)
C4 0.0245(12) 0.0216(11) 0.0262(12) 0.0044(9) -0.0037(9) 0.0112(10)
C5 0.0215(12) 0.0323(13) 0.0243(12) -0.0047(10) -0.0036(9) 0.0142(10)
C6 0.0154(10) 0.0249(12) 0.0248(12) -0.0052(9) -0.0019(9) 0.0083(9)
C7 0.0152(10) 0.0250(12) 0.0226(11) 0.0062(9) 0.0011(9) 0.0059(9)
C8 0.0188(11) 0.0368(14) 0.0253(12) 0.0113(10) 0.0038(9) 0.0135(11)
C9 0.0197(12) 0.0455(16) 0.0337(14) 0.0190(12) 0.0087(11) 0.0097(12)
C10 0.0255(13) 0.0346(15) 0.0368(15) 0.0150(12) -0.0027(11) 0.0029(11)
C11 0.0279(13) 0.0262(13) 0.0327(14) 0.0059(11) -0.0070(11) 0.0068(11)
C12 0.0223(12) 0.0275(12) 0.0257(12) 0.0050(10) -0.0028(10) 0.0093(10)
C13 0.0280(13) 0.0487(16) 0.0311(14) 0.0087(12) 0.0124(11) 0.0236(13)
C14 0.0438(19) 0.0426(19) 0.060(2) 0.0189(16) 0.0026(16) -0.0066(15)
C15 0.0347(15) 0.0303(14) 0.0381(15) -0.0055(12) 0.0062(12) 0.0091(12)
C16 0.0223(11) 0.0176(10) 0.0205(11) -0.0017(9) -0.0017(9) 0.0109(9)
C17 0.0308(13) 0.0175(11) 0.0287(13) -0.0004(10) 0.0016(10) 0.0058(10)
C18 0.0517(17) 0.0171(12) 0.0367(15) -0.0005(11) -0.0094(13) 0.0105(12)
C19 0.0593(19) 0.0365(15) 0.0364(15) -0.0181(12) -0.0250(14) 0.0373(15)
C20 0.0378(15) 0.0509(17) 0.0270(13) -0.0151(12) -0.0110(11) 0.0354(14)
C21 0.0220(12) 0.0376(14) 0.0203(11) -0.0049(10) -0.0052(9) 0.0185(11)
C22 0.0340(16) 0.0334(15) 0.0460(18) -0.0056(13) 0.0167(13) -0.0085(12)
C23 0.090(3) 0.0506(19) 0.065(2) -0.0373(17) -0.048(2) 0.056(2)
C24 0.0227(13) 0.0566(18) 0.0213(13) -0.0084(12) 0.0036(10) 0.0089(12)
C25 0.0204(11) 0.0247(11) 0.0180(10) -0.0010(9) 0.0016(8) 0.0147(9)
C26 0.0217(11) 0.0258(12) 0.0255(12) -0.0047(9) 0.0002(9) 0.0142(10)
C27 0.0274(12) 0.0337(13) 0.0234(12) -0.0097(10) -0.0045(10) 0.0195(11)
C28 0.0259(12) 0.0360(13) 0.0193(11) -0.0007(10) 0.0016(9) 0.0231(11)
C29 0.0220(11) 0.0269(12) 0.0225(11) 0.0036(9) 0.0054(9) 0.0161(10)
C30 0.0197(11) 0.0230(11) 0.0224(11) -0.0010(9) 0.0029(9) 0.0134(9)
C31 0.0287(13) 0.0246(12) 0.0318(13) -0.0079(10) -0.0024(11) 0.0089(11)
C32 0.0443(16) 0.0485(16) 0.0201(12) -0.0003(11) -0.0006(11) 0.0308(14)
C33 0.0259(12) 0.0221(12) 0.0228(12) -0.0006(9) 0.0053(10) 0.0073(10)
C34 0.0287(13) 0.0436(16) 0.0278(13) -0.0111(12) -0.0060(11) 0.0146(12)
C35 0.0220(15) 0.080(3) 0.074(2) -0.046(2) -0.0092(15) 0.0115(16)
C36 0.0294(19) 0.047(2) 0.0241(17) -0.0051(15) -0.0091(15) 0.0259(17)
C37 0.040(3) 0.039(3) 0.021(3) 0.004(2) 0.0016(19) 0.028(2)
C36B 0.035(6) 0.039(6) 0.023(5) -0.005(5) -0.009(5) 0.022(5)
C37B 0.052(10) 0.036(7) 0.019(7) 0.002(6) -0.003(6) 0.033(7)
C38 0.064(2) 0.0513(18) 0.060(2) 0.0276(16) 0.0318(17) 0.0484(18)
C39 0.0319(14) 0.0264(13) 0.0508(17) 0.0133(12) 0.0057(12) 0.0165(12)

loop_
_atom_type_symbol
_atom_type_description
_atom_type_scat_dispersion_real
_atom_type_scat_dispersion_imag
_atom_type_scat_source
C C 0.0033 0.0016 'International Tables Vol C Tables 4.2.6.8 and 6.1.1.4'
H H 0.0000 0.0000 'International Tables Vol C Tables 4.2.6.8 and 6.1.1.4'
N N 0.0061 0.0033 'International Tables Vol C Tables 4.2.6.8 and 6.1.1.4'
O O 0.0106 0.0060 'International Tables Vol C Tables 4.2.6.8 and 6.1.1.4'
S S 0.1246 0.1234 'International Tables Vol C Tables 4.2.6.8 and 6.1.1.4'
Fe Fe 0.3463 0.8444 'International Tables Vol C Tables 4.2.6.8 and 6.1.1.4'

loop_
_geom_angle_atom_site_label_1
_geom_angle_atom_site_label_2
_geom_angle_atom_site_label_3
_geom_angle
O1 Fe1 N4 102.80(7)
O1 Fe1 N3 103.26(7)
N4 Fe1 N3 111.18(8)
O1 Fe1 N2 96.10(7)
N4 Fe1 N2 117.55(7)
N3 Fe1 N2 121.29(8)
O1 Fe1 N1 174.72(7)
N4 Fe1 N1 79.74(7)
N3 Fe1 N1 79.87(7)
N2 Fe1 N1 78.63(7)
O1 Fe2 N7 158.44(7)
O1 Fe2 N5 97.96(8)
N7 Fe2 N5 99.50(9)
O1 Fe2 N6 95.51(7)
N7 Fe2 N6 99.53(7)
N5 Fe2 N6 81.31(8)
O1 Fe2 O4 79.64(6)
N7 Fe2 O4 89.45(7)
N5 Fe2 O4 84.76(7)
N6 Fe2 O4 164.48(7)
O1 Fe2 O6 79.74(6)
N7 Fe2 O6 85.12(7)
N5 Fe2 O6 169.93(8)
N6 Fe2 O6 89.13(6)
O4 Fe2 O6 104.32(6)
O3 S1 O2 115.64(10)
O3 S1 N2 111.29(10)
O2 S1 N2 108.43(9)
O3 S1 C7 108.89(11)
O2 S1 C7 105.61(10)
N2 S1 C7 106.46(10)
O5 S2 O4 116.81(10)
O5 S2 N3 110.10(10)
O4 S2 N3 108.36(9)
O5 S2 C16 104.60(10)
O4 S2 C16 107.14(10)
N3 S2 C16 109.59(10)
O7 S3 O6 115.34(10)
O7 S3 N4 112.73(10)
O6 S3 N4 107.60(9)
O7 S3 C25 108.18(10)
O6 S3 C25 107.63(10)
N4 S3 C25 104.73(10)
Fe1 O1 Fe2 128.24(8)
S2 O4 Fe2 147.83(10)
S3 O6 Fe2 146.80(9)
C1 N1 C5 111.42(18)
C1 N1 C3 110.82(18)
C5 N1 C3 111.46(18)
C1 N1 Fe1 108.88(13)
C5 N1 Fe1 107.26(13)
C3 N1 Fe1 106.79(13)
C2 N2 S1 111.37(14)
C2 N2 Fe1 116.44(14)
S1 N2 Fe1 130.13(10)
C4 N3 S2 113.01(14)
C4 N3 Fe1 116.66(14)
S2 N3 Fe1 127.70(10)
C6 N4 S3 115.72(14)
C6 N4 Fe1 115.32(13)
S3 N4 Fe1 128.39(10)
C36 N5 C34 116.7(3)
C36 N5 C35 104.4(3)
C34 N5 C35 106.0(2)
C34 N5 C36B 86.7(4)
C35 N5 C36B 136.2(4)
C36 N5 Fe2 105.19(18)
C34 N5 Fe2 113.65(15)
C35 N5 Fe2 110.55(19)
C36B N5 Fe2 101.4(4)
C37B N6 C38 91.4(6)
C37B N6 C39 118.8(7)
C38 N6 C39 108.6(2)
C38 N6 C37 114.4(3)
C39 N6 C37 105.8(3)
C37B N6 Fe2 110.3(7)
C38 N6 Fe2 110.78(15)
C39 N6 Fe2 114.43(14)
C37 N6 Fe2 102.7(2)
N8 N7 Fe2 139.88(18)
N7 N8 N9 177.8(3)
N1 C1 C2 110.36(18)
N2 C2 C1 107.27(18)
N1 C3 C4 110.77(19)
N3 C4 C3 108.81(18)
N1 C5 C6 109.08(19)
N4 C6 C5 106.96(18)
C12 C7 C8 120.7(2)
C12 C7 S1 117.88(17)
C8 C7 S1 121.35(19)
C9 C8 C7 117.1(2)
C9 C8 C13 117.3(2)
C7 C8 C13 125.7(2)
C10 C9 C8 123.3(2)
C9 C10 C11 118.2(2)
C9 C10 C14 121.2(3)
C11 C10 C14 120.5(3)
C10 C11 C12 122.2(3)
C11 C12 C7 118.5(2)
C11 C12 C15 116.7(2)
C7 C12 C15 124.8(2)
C21 C16 C17 121.0(2)
C21 C16 S2 122.60(18)
C17 C16 S2 116.43(17)
C18 C17 C16 117.6(2)
C18 C17 C22 117.7(2)
C16 C17 C22 124.6(2)
C19 C18 C17 122.5(3)
C20 C19 C18 117.8(2)
C20 C19 C23 121.3(3)
C18 C19 C23 120.8(3)
C19 C20 C21 122.8(2)
C20 C21 C16 117.7(2)
C20 C21 C24 116.7(2)
C16 C21 C24 125.5(2)
C26 C25 C30 120.1(2)
C26 C25 S3 122.22(18)
C30 C25 S3 117.58(17)
C27 C26 C25 117.8(2)
C27 C26 C31 116.7(2)
C25 C26 C31 125.4(2)
C28 C27 C26 123.1(2)
C27 C28 C29 117.8(2)
C27 C28 C32 122.7(2)
C29 C28 C32 119.5(2)
C28 C29 C30 122.5(2)
C29 C30 C25 118.7(2)
C29 C30 C33 117.1(2)
C25 C30 C33 124.2(2)
N5 C36 C37 108.7(3)
C36 C37 N6 111.1(4)
C37B C36B N5 106.5(9)
N6 C37B C36B 111.5(11)
N6 C37B C38 45.8(5)
C36B C37B C38 150.6(11)
N6 C38 C37B 42.8(5)

loop_
_geom_bond_atom_site_label_1
_geom_bond_atom_site_label_2
_geom_bond_distance
Fe1 O1 1.8871(15)
Fe1 N4 1.9942(18)
Fe1 N3 2.0174(18)
Fe1 N2 2.0300(18)
Fe1 N1 2.2315(18)
Fe2 O1 1.9828(15)
Fe2 N7 2.058(2)
Fe2 N5 2.236(2)
Fe2 N6 2.2619(19)
Fe2 O4 2.2925(15)
Fe2 O6 2.4038(16)
S1 O3 1.4333(17)
S1 O2 1.4578(16)
S1 N2 1.5999(19)
S1 C7 1.795(2)
S2 O5 1.4442(16)
S2 O4 1.4477(16)
S2 N3 1.5941(18)
S2 C16 1.790(2)
S3 O7 1.4361(17)
S3 O6 1.4554(16)
S3 N4 1.6009(18)
S3 C25 1.797(2)
N1 C1 1.477(3)
N1 C5 1.484(3)
N1 C3 1.485(3)
N2 C2 1.488(3)
N3 C4 1.481(3)
N4 C6 1.478(3)
N5 C36 1.447(4)
N5 C34 1.478(3)
N5 C35 1.490(4)
N5 C36B 1.746(11)
N6 C37B 1.384(17)
N6 C38 1.460(3)
N6 C39 1.465(3)
N6 C37 1.531(6)
N7 N8 1.137(3)
N8 N9 1.169(3)
C1 C2 1.504(3)
C3 C4 1.504(3)
C5 C6 1.513(3)
C7 C12 1.414(3)
C7 C8 1.418(3)
C8 C9 1.400(4)
C8 C13 1.508(4)
C9 C10 1.379(4)
C10 C11 1.384(4)
C10 C14 1.515(4)
C11 C12 1.390(3)
C12 C15 1.511(4)
C16 C21 1.403(3)
C16 C17 1.411(3)
C17 C18 1.392(3)
C17 C22 1.509(4)
C18 C19 1.390(4)
C19 C20 1.378(4)
C19 C23 1.509(4)
C20 C21 1.395(3)
C21 C24 1.516(4)
C25 C26 1.414(3)
C25 C30 1.417(3)
C26 C27 1.395(3)
C26 C31 1.516(3)
C27 C28 1.382(4)
C28 C29 1.387(3)
C28 C32 1.511(3)
C29 C30 1.387(3)
C30 C33 1.498(3)
C36 C37 1.503(7)
C36B C37B 1.487(16)
C37B C38 2.037(15)

loop_
_geom_hbond_atom_site_label_D
_geom_hbond_atom_site_label_H
_geom_hbond_atom_site_label_A
_geom_hbond_distance_DH
_geom_hbond_distance_HA
_geom_hbond_distance_DA
_geom_hbond_angle_DHA
O1 H1 O2 0.841(10) 1.805(14) 2.617(2) 162(3)

loop_
_geom_torsion_atom_site_label_1
_geom_torsion_atom_site_label_2
_geom_torsion_atom_site_label_3
_geom_torsion_atom_site_label_4
_geom_torsion
N4 Fe1 O1 Fe2 -60.92(11)
N3 Fe1 O1 Fe2 54.81(11)
N2 Fe1 O1 Fe2 178.99(10)
O5 S2 O4 Fe2 100.54(19)
N3 S2 O4 Fe2 -24.5(2)
C16 S2 O4 Fe2 -142.63(18)
O7 S3 O6 Fe2 106.17(18)
N4 S3 O6 Fe2 -20.6(2)
C25 S3 O6 Fe2 -132.99(17)
O3 S1 N2 C2 50.68(18)
O2 S1 N2 C2 178.95(15)
C7 S1 N2 C2 -67.84(17)
O3 S1 N2 Fe1 -112.09(14)
O2 S1 N2 Fe1 16.17(17)
C7 S1 N2 Fe1 129.39(14)
O5 S2 N3 C4 35.54(18)
O4 S2 N3 C4 164.41(15)
C16 S2 N3 C4 -78.99(17)
O5 S2 N3 Fe1 -125.25(13)
O4 S2 N3 Fe1 3.62(16)
C16 S2 N3 Fe1 120.23(13)
O7 S3 N4 C6 59.61(18)
O6 S3 N4 C6 -172.10(15)
C25 S3 N4 C6 -57.77(18)
O7 S3 N4 Fe1 -111.26(14)
O6 S3 N4 Fe1 17.03(16)
C25 S3 N4 Fe1 131.36(13)
C5 N1 C1 C2 -153.83(19)
C3 N1 C1 C2 81.4(2)
Fe1 N1 C1 C2 -35.7(2)
S1 N2 C2 C1 156.92(16)
Fe1 N2 C2 C1 -37.7(2)
N1 C1 C2 N2 47.2(2)
C1 N1 C3 C4 -157.17(19)
C5 N1 C3 C4 78.1(2)
Fe1 N1 C3 C4 -38.7(2)
S2 N3 C4 C3 166.42(16)
Fe1 N3 C4 C3 -30.5(2)
N1 C3 C4 N3 45.7(3)
C1 N1 C5 C6 82.2(2)
C3 N1 C5 C6 -153.41(18)
Fe1 N1 C5 C6 -36.8(2)
S3 N4 C6 C5 145.99(16)
Fe1 N4 C6 C5 -41.9(2)
N1 C5 C6 N4 51.0(2)
O3 S1 C7 C12 174.19(18)
O2 S1 C7 C12 49.4(2)
N2 S1 C7 C12 -65.7(2)
O3 S1 C7 C8 -2.9(2)
O2 S1 C7 C8 -127.68(19)
N2 S1 C7 C8 117.18(19)
C12 C7 C8 C9 -2.4(3)
S1 C7 C8 C9 174.65(18)
C12 C7 C8 C13 176.5(2)
S1 C7 C8 C13 -6.5(3)
C7 C8 C9 C10 1.1(4)
C13 C8 C9 C10 -177.9(2)
C8 C9 C10 C11 0.3(4)
C8 C9 C10 C14 178.6(3)
C9 C10 C11 C12 -0.5(4)
C14 C10 C11 C12 -178.8(3)
C10 C11 C12 C7 -0.7(4)
C10 C11 C12 C15 178.2(2)
C8 C7 C12 C11 2.2(3)
S1 C7 C12 C11 -174.92(18)
C8 C7 C12 C15 -176.7(2)
S1 C7 C12 C15 6.2(3)
O5 S2 C16 C21 -142.02(19)
O4 S2 C16 C21 93.4(2)
N3 S2 C16 C21 -24.0(2)
O5 S2 C16 C17 37.3(2)
O4 S2 C16 C17 -87.29(19)
N3 S2 C16 C17 155.34(18)
C21 C16 C17 C18 7.0(4)
S2 C16 C17 C18 -172.3(2)
C21 C16 C17 C22 -169.7(3)
S2 C16 C17 C22 11.0(4)
C16 C17 C18 C19 -0.5(4)
C22 C17 C18 C19 176.5(3)
C17 C18 C19 C20 -5.0(4)
C17 C18 C19 C23 178.3(3)
C18 C19 C20 C21 4.2(4)
C23 C19 C20 C21 -179.1(2)
C19 C20 C21 C16 2.1(4)
C19 C20 C21 C24 -174.4(2)
C17 C16 C21 C20 -7.8(3)
S2 C16 C21 C20 171.52(17)
C17 C16 C21 C24 168.4(2)
S2 C16 C21 C24 -12.3(3)
O7 S3 C25 C26 -15.3(2)
O6 S3 C25 C26 -140.52(18)
N4 S3 C25 C26 105.17(19)
O7 S3 C25 C30 168.19(17)
O6 S3 C25 C30 42.95(19)
N4 S3 C25 C30 -71.36(19)
C30 C25 C26 C27 -0.8(3)
S3 C25 C26 C27 -177.29(17)
C30 C25 C26 C31 178.2(2)
S3 C25 C26 C31 1.8(3)
C25 C26 C27 C28 1.3(3)
C31 C26 C27 C28 -177.8(2)
C26 C27 C28 C29 -1.0(3)
C26 C27 C28 C32 177.1(2)
C27 C28 C29 C30 0.2(3)
C32 C28 C29 C30 -177.9(2)
C28 C29 C30 C25 0.2(3)
C28 C29 C30 C33 179.0(2)
C26 C25 C30 C29 0.1(3)
S3 C25 C30 C29 176.74(16)
C26 C25 C30 C33 -178.6(2)
S3 C25 C30 C33 -2.0(3)
C34 N5 C36 C37 -77.9(3)
C35 N5 C36 C37 165.6(3)
Fe2 N5 C36 C37 49.1(3)
N5 C36 C37 N6 -64.8(4)
C38 N6 C37 C36 -78.8(4)
C39 N6 C37 C36 161.6(3)
Fe2 N6 C37 C36 41.3(4)
C34 N5 C36B C37B -158.0(9)
C35 N5 C36B C37B 92.2(10)
Fe2 N5 C36B C37B -44.6(9)
C38 N6 C37B C36B -157.4(11)
C39 N6 C37B C36B 90.3(12)
Fe2 N6 C37B C36B -44.6(13)
C39 N6 C37B C38 -112.2(4)
Fe2 N6 C37B C38 112.8(3)
N5 C36B C37B N6 61.2(13)
N5 C36B C37B C38 27(3)
C39 N6 C38 C37B 121.1(7)
Fe2 N6 C38 C37B -112.4(7)
